data_4316862
loop_
_publ_author_name
'Mohamedally Kurmoo'
'Kazuya Otsubo'
'Hiroshi Kitagawa'
'Marc Henry'
'Masaaki Ohba'
'Seishi Takagi'

_publ_section_title
;
 Magnetic Properties of Segregated Layers Containing MII3(\m3-OH)2 (M = Co
 or Ni) Diamond Chains Bridged by
 cis,cis,cis-1,2,4,5-Cyclohexanetetracarboxylate
;
_journal_name_full 'Inorganic Chemistry'
_journal_page_first 9700
_journal_page_last 9708
_journal_paper_doi 10.1021/ic101521k
_journal_volume 49
_journal_year 2010
_chemical_formula_sum 'C20 H42 Ni5 O30'
_space_group_IT_number 14
_symmetry_cell_setting monoclinic
_symmetry_Int_Tables_number 14
_symmetry_space_group_name_Hall '-P 2ybc'
_symmetry_space_group_name_H-M 'P 1 21/c 1'
_cell_angle_alpha 90
_cell_angle_beta 91.8446(17)
_cell_angle_gamma 90
_cell_formula_units_Z 2
_cell_length_a 10.17350(23)
_cell_length_b 6.50033(16)
_cell_length_c 24.44335(50)
_cell_measurement_temperature 297.0
_cell_volume 1615.63(6)
_diffrn_ambient_temperature 297.0
_diffrn_detector 'imaging plate'
_diffrn_measurement_device_type Debye-Scherrer
_diffrn_radiation_monochromator Si
_diffrn_radiation_type synchrotron
_diffrn_radiation_wavelength 0.69153
_diffrn_source synchrotron
_exptl_crystal_colour blue
_exptl_crystal_density_method 'not measured'
_pd_calc_method 'Rietveld Refinement'
_pd_meas_2theta_range_inc 0.010
_pd_meas_2theta_range_max 74.000
_pd_meas_2theta_range_min 2.500
_pd_meas_scan_method step
_pd_proc_2theta_range_inc 0.010
_pd_proc_2theta_range_max 74.000
_pd_proc_2theta_range_min 2.500
_pd_proc_ls_background_function
;
at first background curve was provided by ;
the combination of split-Pseudo Voigt function, and the parameters of the ;
function were refined to fit to the experimental data.
;
_pd_proc_ls_pref_orient_corr none
_pd_proc_ls_profile_function split-PseudoVoigt
_pd_proc_ls_prof_R_factor 0.0119
_pd_proc_ls_prof_wR_expected 0.0140
_pd_proc_ls_prof_wR_factor 0.0180
_refine_ls_extinction_method none
_refine_ls_goodness_of_fit_all 1.28
_refine_ls_hydrogen_treatment noref
_refine_ls_structure_factor_coef Inet
_refine_ls_weighting_details 'w = 1/[Y~i~]'
_refine_ls_weighting_scheme calc
_cod_data_source_file ic101521k_si_002.cif
_cod_data_source_block 810B
_cod_depositor_comments
;
The following automatic conversions were performed:

'_symmetry_cell_setting' value 'Monoclinic' changed to 'monoclinic'
according to the built-in table from CIF Core dictionary named
'cif_core.dic' version 2.4.1 from 2010-06-29.

Automatic conversion script
Id: cif_fix_values 1646 2011-03-28 12:23:43Z adriana 

The following automatic conversions were performed:

'_refine_ls_weighting_scheme' value '1/[Y~i~]' was changed to 'calc'.
New tag '_refine_ls_weighting_details' was created. The value of the
new tag was set to 'w = 1/[Y~i~]'.

Automatic conversion script
Id: cif_fix_values 3143 2015-03-26 13:38:13Z robertas 
;
_cod_original_cell_volume 1615.627(63)
_cod_original_sg_symbol_H-M 'P 21/c'
_cod_database_code 4316862

loop_
_symmetry_equiv_pos_as_xyz
'-x, -y, -z'
'-x, y+1/2, -z+1/2'
'x, -y+1/2, z+1/2'
'x, y, z'

loop_
_atom_site_label
_atom_site_type_symbol
_atom_site_symmetry_multiplicity
_atom_site_fract_x
_atom_site_fract_y
_atom_site_fract_z
_atom_site_occupancy
_atom_site_B_iso_or_equiv
Ni1 Ni 4 0.84882(30) 0.99914(61) 0.49967(13) 1 0.6
Ni2 Ni 4 0.47790(31) 0.90589(39) 0.32829(11) 1 0.6
Ni3 Ni 2 1 0.5 0.5 1 0.6
C1 C 4 0.8680(19) 1.3190(34) 0.34600(95) 1 0.8
C2 C 4 0.8770(21) 1.1200(32) 0.31200(86) 1 0.8
C3 C 4 1.0110(18) 1.0110(29) 0.32100(76) 1 0.8
C4 C 4 1.1240(21) 1.1530(31) 0.31200(84) 1 0.8
C5 C 4 1.1220(20) 1.3450(32) 0.34800(84) 1 0.8
C6 C 4 0.9880(21) 1.4560(24) 0.33700(85) 1 0.8
C7 C 4 0.8472(24) 1.2821(28) 0.40675(94) 1 0.8
C8 C 4 0.7629(19) 0.9849(35) 0.31626(78) 1 0.8
C9 C 4 0.2375(21) 1.0371(35) 0.32177(82) 1 0.8
C10 C 4 0.8508(20) 0.6872(29) 0.59099(88) 1 0.8
O1 O 4 0.8405(13) 1.1047(21) 0.42377(50) 1 0.8
O2 O 4 0.8515(11) 0.4452(19) 0.43568(46) 1 0.8
O3 O 4 0.6575(12) 1.0501(20) 0.31902(49) 1 0.8
O4 O 4 0.7880(12) 0.7751(21) 0.33414(56) 1 0.8
O5 O 4 0.3594(12) 1.1454(19) 0.31650(54) 1 0.8
O6 O 4 0.2609(12) 0.8584(19) 0.32633(56) 1 0.8
O7 O 4 0.8456(13) 0.8846(19) 0.57281(50) 1 0.8
O8 O 4 1.1430(11) 0.4611(23) 0.44348(49) 1 0.8
O9 O 4 0.9998(15) 0.8111(16) 0.47449(63) 1 0.8
O10 O 4 0.7047(13) 0.7812(20) 0.47419(56) 1 0.8
O11 O 4 0.7013(14) 1.2239(20) 0.52311(51) 1 0.8
O12 O 4 0.4888(11) 0.9607(17) 0.41357(45) 1 0.8
O13 O 4 0.5570(11) 0.6121(17) 0.34683(51) 1 0.8
O14 O 4 0.4720(14) 0.8464(17) 0.24230(49) 1 0.8
O15 O 4 0.5097(12) 0.3611(16) 0.44834(45) 1 0.8
